data_9015057
loop_
_publ_author_name
'Bagieu-Beucher M'
'Durif, A.'
'Guitel, J. C.'

_publ_section_title
;
 Structure cristalline du trimetaphosphate d'argent monohydrate, Ag3P3O9H2O
;
_journal_issue 9
_journal_name_full 'Acta Crystallographica, Section B'
_journal_page_first 2264
_journal_page_last 2267
_journal_paper_doi 10.1107/S0567740875007364
_journal_volume 31
_journal_year 1975
_chemical_formula_sum 'Ag3 O10 P3'
_space_group_IT_number 2
_symmetry_space_group_name_Hall '-P 1'
_symmetry_space_group_name_H-M 'P -1'
_cell_angle_alpha 115.15
_cell_angle_beta 115.15
_cell_angle_gamma 88.93
_cell_length_a 7.800
_cell_length_b 7.796
_cell_length_c 9.276
_cell_formula_units_Z 2
_cell_volume 453.067
_database_code_amcsd 0009541
_exptl_crystal_density_diffrn 4.226
_cod_duplicate_entry 1007026
_cod_original_formula_sum 'Ag3 P3 O10'
_cod_database_code 9015057
_amcsd_formula_title 'Ag3 H2 O10 P3'

loop_
_space_group_symop_operation_xyz
x,y,z
-x,-y,-z

loop_
_atom_site_label
_atom_site_fract_x
_atom_site_fract_y
_atom_site_fract_z
Ag1 0.34610 0.00510 0.06490
Ag2 0.00510 0.34630 0.06500
Ag3 0.81830 0.18170 0.50000
P1 0.71220 0.44630 0.27540
P2 0.44640 0.71190 0.27550
P3 0.79470 0.79500 0.59830
O1 0.50240 0.50230 0.20860
O2 0.79850 0.57490 0.49160
O3 0.57190 0.79780 0.49160
O4 0.82970 0.51530 0.21290
O5 0.68510 0.23970 0.23680
O6 0.51490 0.83010 0.21180
O7 0.23940 0.68390 0.23620
O8 0.83500 0.83470 0.78190
O9 0.91590 0.91610 0.57540
O10 0.81450 0.81480 0.09250

loop_
_cod_related_entry_id
_cod_related_entry_database
_cod_related_entry_code
1 AMCSD 0009541
